data_4122365
loop_
_publ_author_name
'Benito, Quentin'
'Le Goff, Xavier F.'
'Maron, S\'ebastien'
'Fargues, Alexandre'
'Garcia, Alain'
'Martineau, Charlotte'
'Taulelle, Francis'
'Kahlal, Samia'
'Gacoin, Thierry'
'Boilot, Jean-Pierre'
'Perruchas, Sandrine'

_publ_section_title
;
 Polymorphic copper iodide clusters: insights into the mechanochromic
 luminescence properties.
;
_journal_issue 32
_journal_name_full 'Journal of the American Chemical Society'
_journal_page_first 11311
_journal_page_last 11320
_journal_paper_doi 10.1021/ja500247b
_journal_volume 136
_journal_year 2014
_chemical_formula_moiety 'C64 H80 Cu4 I4 O2 P4 Si4'
_chemical_formula_sum 'C64 H80 Cu4 I4 O2 P4 Si4'
_chemical_formula_weight 1879.28
_chemical_name_systematic
; 
 ? 
;
_space_group_IT_number 15
_symmetry_cell_setting monoclinic
_symmetry_space_group_name_Hall '-C 2yc'
_symmetry_space_group_name_H-M 'C 1 2/c 1'
_atom_sites_solution_hydrogens geom
_atom_sites_solution_primary direct
_atom_sites_solution_secondary difmap
_audit_creation_method SHELXL-97
_cell_angle_alpha 90.00
_cell_angle_beta 102.960(1)
_cell_angle_gamma 90.00
_cell_formula_units_Z 4
_cell_length_a 24.038(1)
_cell_length_b 12.212(1)
_cell_length_c 25.595(1)
_cell_measurement_reflns_used 20731
_cell_measurement_temperature 150.0(1)
_cell_measurement_theta_max 30.034
_cell_measurement_theta_min 0.998
_cell_volume 7322.1(7)
_computing_cell_refinement 'DENZO (Otwinowski & Minor, 1997) & COLLECT'
_computing_data_collection 'COLLECT (Hooft, R.W.W., 1998)'
_computing_data_reduction 'DENZO & COLLECT'
_computing_molecular_graphics 'PLATON (Spek, 2009)'
_computing_publication_material 'PLATON (Spek, 2009)'
_computing_structure_refinement 'SHELXL-97 (Sheldrick, 1997)'
_computing_structure_solution 'SIR97 (Altomare et al., 1999)'
_diffrn_ambient_temperature 150.0(1)
_diffrn_measured_fraction_theta_full 0.985
_diffrn_measured_fraction_theta_max 0.985
_diffrn_measurement_device_type KappaCCD
_diffrn_measurement_method 'phi and omega scans'
_diffrn_radiation_monochromator graphite
_diffrn_radiation_source 'fine-focus sealed tube'
_diffrn_radiation_type MoK\a
_diffrn_radiation_wavelength 0.71069
_diffrn_reflns_av_R_equivalents 0.0329
_diffrn_reflns_av_sigmaI/netI 0.0485
_diffrn_reflns_limit_h_max 33
_diffrn_reflns_limit_h_min -26
_diffrn_reflns_limit_k_max 17
_diffrn_reflns_limit_k_min -15
_diffrn_reflns_limit_l_max 35
_diffrn_reflns_limit_l_min -33
_diffrn_reflns_number 28014
_diffrn_reflns_theta_full 30.03
_diffrn_reflns_theta_max 30.03
_diffrn_reflns_theta_min 3.22
_exptl_absorpt_coefficient_mu 3.025
_exptl_absorpt_correction_T_max 0.7939
_exptl_absorpt_correction_T_min 0.4639
_exptl_absorpt_correction_type multi-scan
_exptl_absorpt_process_details 'DENZO/SCALEPACK (Otwinowski & Minor, 1996)'
_exptl_crystal_colour Colorless
_exptl_crystal_density_diffrn 1.705
_exptl_crystal_density_method 'not measured'
_exptl_crystal_description Block
_exptl_crystal_F_000 3696
_exptl_crystal_size_max 0.30
_exptl_crystal_size_mid 0.20
_exptl_crystal_size_min 0.08
_refine_diff_density_max 1.403
_refine_diff_density_min -0.997
_refine_diff_density_rms 0.149
_refine_ls_extinction_method none
_refine_ls_goodness_of_fit_ref 1.014
_refine_ls_hydrogen_treatment constr
_refine_ls_matrix_type full
_refine_ls_number_parameters 374
_refine_ls_number_reflns 10529
_refine_ls_number_restraints 0
_refine_ls_restrained_S_all 1.014
_refine_ls_R_factor_all 0.0626
_refine_ls_R_factor_gt 0.0369
_refine_ls_shift/su_max 0.000
_refine_ls_shift/su_mean 0.000
_refine_ls_structure_factor_coef Fsqd
_refine_ls_weighting_details 'calc w=1/[\s^2^(Fo^2^)+(0.0694P)^2^+0.0000P] where P=(Fo^2^+2Fc^2^)/3'
_refine_ls_weighting_scheme calc
_refine_ls_wR_factor_gt 0.1017
_refine_ls_wR_factor_ref 0.1169
_reflns_number_gt 7656
_reflns_number_total 10529
_reflns_threshold_expression >2sigma(I)
_cod_data_source_file ja500247b_si_002.cif
_cod_data_source_block sp2-59-vert-acetone
_cod_depositor_comments
;
The following automatic conversions were performed:

'_symmetry_cell_setting' value 'Monoclinic' changed to 'monoclinic'
according to
/usr/data/users/saulius/crontab/automatic-downloads/rss-feeds/ACS/lib/dictionaries/cif_core.dic
dictionary named 'cif_core.dic' version 2.4.2 from 2011-04-26.

Automatic conversion script
Id: cif_fix_values 2281 2013-09-26 08:29:07Z andrius 

 Adding full bibliography for 4122365--4122366.cif.
;
_cod_original_sg_symbol_H-M 'C2/c     '
_cod_database_code 4122365

loop_
_symmetry_equiv_pos_as_xyz
'x, y, z'
'-x, y, -z+1/2'
'x+1/2, y+1/2, z'
'-x+1/2, y+1/2, -z+1/2'
'-x, -y, -z'
'x, -y, z-1/2'
'-x+1/2, -y+1/2, -z'
'x+1/2, -y+1/2, z-1/2'

loop_
_atom_site_label
_atom_site_type_symbol
_atom_site_fract_x
_atom_site_fract_y
_atom_site_fract_z
_atom_site_U_iso_or_equiv
_atom_site_adp_type
_atom_site_occupancy
_atom_site_symmetry_multiplicity
_atom_site_calc_flag
_atom_site_refinement_flags
I1 I -0.086754(10) -0.122990(18) 0.262015(9) 0.02498(7) Uani 1 1 d .
I2 I 0.036138(10) 0.134497(17) 0.332157(9) 0.02485(7) Uani 1 1 d .
Cu1 Cu 0.02307(2) -0.08096(4) 0.308841(17) 0.02923(11) Uani 1 1 d .
Cu2 Cu -0.06330(2) 0.09170(4) 0.266192(18) 0.02905(11) Uani 1 1 d .
P1 P 0.04857(4) -0.17238(7) 0.38693(3) 0.02312(18) Uani 1 1 d .
P2 P 0.13570(4) 0.20582(7) 0.22922(3) 0.02382(19) Uani 1 1 d .
Si1 Si 0.23357(4) -0.06729(8) 0.44459(4) 0.0239(2) Uani 1 1 d .
Si2 Si 0.23260(4) 0.17311(8) 0.40147(4) 0.0236(2) Uani 1 1 d .
O1 O 0.22616(12) 0.06583(19) 0.43775(10) 0.0315(6) Uani 1 1 d .
C1 C -0.00255(15) -0.1614(3) 0.43039(13) 0.0260(7) Uani 1 1 d .
C2 C -0.03822(17) -0.0713(3) 0.42393(16) 0.0351(9) Uani 1 1 d .
H2 H -0.0371 -0.0196 0.3965 0.042 Uiso 1 1 calc R
C3 C -0.07570(18) -0.0562(4) 0.45744(17) 0.0414(10) Uani 1 1 d .
H3 H -0.0997 0.0066 0.4528 0.050 Uiso 1 1 calc R
C4 C -0.07882(18) -0.1300(3) 0.49721(17) 0.0374(10) Uani 1 1 d .
H4 H -0.1047 -0.1190 0.5198 0.045 Uiso 1 1 calc R
C5 C -0.0438(2) -0.2198(3) 0.50359(17) 0.0446(10) Uani 1 1 d .
H5 H -0.0454 -0.2711 0.5311 0.054 Uiso 1 1 calc R
C6 C -0.00601(18) -0.2370(3) 0.47067(16) 0.0412(10) Uani 1 1 d .
H6 H 0.0176 -0.3002 0.4754 0.049 Uiso 1 1 calc R
C7 C 0.06151(14) -0.3195(3) 0.38209(14) 0.0253(7) Uani 1 1 d .
C8 C 0.09041(16) -0.3820(3) 0.42538(15) 0.0298(8) Uani 1 1 d .
H8 H 0.1060 -0.3473 0.4587 0.036 Uiso 1 1 calc R
C9 C 0.09655(16) -0.4942(3) 0.42033(16) 0.0346(9) Uani 1 1 d .
H9 H 0.1157 -0.5364 0.4502 0.042 Uiso 1 1 calc R
C10 C 0.07455(15) -0.5444(3) 0.37159(17) 0.0340(9) Uani 1 1 d .
H10 H 0.0781 -0.6214 0.3681 0.041 Uiso 1 1 calc R
C11 C 0.04775(16) -0.4835(3) 0.32835(17) 0.0367(9) Uani 1 1 d .
H11 H 0.0339 -0.5182 0.2947 0.044 Uiso 1 1 calc R
C12 C 0.04071(17) -0.3719(3) 0.33323(15) 0.0312(8) Uani 1 1 d .
H12 H 0.0216 -0.3306 0.3031 0.037 Uiso 1 1 calc R
C13 C 0.11443(16) -0.1205(3) 0.43044(14) 0.0262(7) Uani 1 1 d .
H13A H 0.1098 -0.0416 0.4372 0.031 Uiso 1 1 calc R
H13B H 0.1211 -0.1590 0.4653 0.031 Uiso 1 1 calc R
C14 C 0.16664(15) -0.1359(3) 0.40605(14) 0.0243(7) Uani 1 1 d .
H14A H 0.1575 -0.1067 0.3690 0.029 Uiso 1 1 calc R
H14B H 0.1742 -0.2153 0.4039 0.029 Uiso 1 1 calc R
C15 C 0.29591(17) -0.1139(3) 0.41935(18) 0.0382(9) Uani 1 1 d .
H15A H 0.2893 -0.0989 0.3808 0.057 Uiso 1 1 calc R
H15B H 0.3013 -0.1927 0.4256 0.057 Uiso 1 1 calc R
H15C H 0.3301 -0.0747 0.4382 0.057 Uiso 1 1 calc R
C16 C 0.24403(18) -0.0932(3) 0.51770(14) 0.0343(9) Uani 1 1 d .
H16A H 0.2787 -0.0559 0.5369 0.051 Uiso 1 1 calc R
H16B H 0.2479 -0.1721 0.5245 0.051 Uiso 1 1 calc R
H16C H 0.2111 -0.0654 0.5302 0.051 Uiso 1 1 calc R
C17 C 0.19442(15) 0.1547(3) 0.20100(13) 0.0241(7) Uani 1 1 d .
C18 C 0.24644(15) 0.2087(3) 0.20845(14) 0.0302(8) Uani 1 1 d .
H18 H 0.2519 0.2759 0.2276 0.036 Uiso 1 1 calc R
C19 C 0.29068(17) 0.1649(3) 0.18801(15) 0.0339(8) Uani 1 1 d .
H19 H 0.3266 0.2010 0.1943 0.041 Uiso 1 1 calc R
C20 C 0.28252(18) 0.0694(3) 0.15868(15) 0.0347(9) Uani 1 1 d .
H20 H 0.3127 0.0399 0.1446 0.042 Uiso 1 1 calc R
C21 C 0.23064(18) 0.0166(3) 0.14975(15) 0.0359(9) Uani 1 1 d .
H21 H 0.2250 -0.0489 0.1292 0.043 Uiso 1 1 calc R
C22 C 0.18626(16) 0.0586(3) 0.17065(14) 0.0304(8) Uani 1 1 d .
H22 H 0.1505 0.0219 0.1643 0.036 Uiso 1 1 calc R
C23 C 0.11530(15) 0.3333(3) 0.19247(14) 0.0279(7) Uani 1 1 d .
C24 C 0.08256(16) 0.3264(3) 0.14030(15) 0.0324(8) Uani 1 1 d .
H24 H 0.0717 0.2567 0.1248 0.039 Uiso 1 1 calc R
C25 C 0.06565(17) 0.4216(3) 0.11072(16) 0.0384(9) Uani 1 1 d .
H25 H 0.0438 0.4166 0.0749 0.046 Uiso 1 1 calc R
C26 C 0.08043(17) 0.5217(3) 0.13308(17) 0.0401(10) Uani 1 1 d .
H26 H 0.0689 0.5860 0.1127 0.048 Uiso 1 1 calc R
C27 C 0.1119(2) 0.5306(3) 0.18499(18) 0.0439(10) Uani 1 1 d .
H27 H 0.1215 0.6008 0.2005 0.053 Uiso 1 1 calc R
C28 C 0.12958(18) 0.4364(3) 0.21465(17) 0.0376(9) Uani 1 1 d .
H28 H 0.1516 0.4425 0.2503 0.045 Uiso 1 1 calc R
C29 C 0.17359(15) 0.2466(3) 0.29685(13) 0.0252(7) Uani 1 1 d .
H29A H 0.2055 0.2962 0.2945 0.030 Uiso 1 1 calc R
H29B H 0.1472 0.2867 0.3147 0.030 Uiso 1 1 calc R
C30 C 0.19676(16) 0.1453(3) 0.32985(14) 0.0277(8) Uani 1 1 d .
H30A H 0.2244 0.1083 0.3124 0.033 Uiso 1 1 calc R
H30B H 0.1647 0.0939 0.3292 0.033 Uiso 1 1 calc R
C31 C 0.19678(17) 0.2880(3) 0.42870(15) 0.0335(8) Uani 1 1 d .
H31A H 0.1571 0.2680 0.4279 0.050 Uiso 1 1 calc R
H31B H 0.1974 0.3536 0.4068 0.050 Uiso 1 1 calc R
H31C H 0.2169 0.3030 0.4657 0.050 Uiso 1 1 calc R
C32 C 0.30921(17) 0.2039(4) 0.40699(19) 0.0447(10) Uani 1 1 d .
H32A H 0.3266 0.2270 0.4437 0.067 Uiso 1 1 calc R
H32B H 0.3129 0.2628 0.3820 0.067 Uiso 1 1 calc R
H32C H 0.3287 0.1382 0.3982 0.067 Uiso 1 1 calc R

loop_
_atom_site_aniso_label
_atom_site_aniso_U_11
_atom_site_aniso_U_22
_atom_site_aniso_U_33
_atom_site_aniso_U_23
_atom_site_aniso_U_13
_atom_site_aniso_U_12
I1 0.02520(13) 0.02444(12) 0.02570(12) -0.00098(8) 0.00655(9) -0.00222(8)
I2 0.02644(13) 0.02450(12) 0.02415(12) -0.00261(8) 0.00681(9) -0.00254(8)
Cu1 0.0313(3) 0.0295(2) 0.0269(2) 0.00162(19) 0.00643(19) 0.00162(18)
Cu2 0.0279(2) 0.0283(2) 0.0309(2) -0.00037(19) 0.00656(19) 0.00089(18)
P1 0.0241(5) 0.0224(4) 0.0230(4) -0.0010(4) 0.0057(3) 0.0007(3)
P2 0.0264(5) 0.0238(4) 0.0217(4) 0.0004(4) 0.0062(4) -0.0003(3)
Si1 0.0239(5) 0.0234(5) 0.0235(4) 0.0008(4) 0.0034(4) -0.0002(4)
Si2 0.0241(5) 0.0213(4) 0.0239(4) -0.0001(4) 0.0026(4) 0.0013(4)
O1 0.0425(16) 0.0232(12) 0.0279(13) 0.0043(10) 0.0059(11) 0.0008(11)
C1 0.0289(19) 0.0275(17) 0.0226(16) -0.0057(14) 0.0080(14) -0.0074(15)
C2 0.041(2) 0.033(2) 0.036(2) 0.0038(17) 0.0172(18) 0.0010(17)
C3 0.043(2) 0.038(2) 0.049(2) 0.000(2) 0.021(2) 0.0094(19)
C4 0.040(2) 0.041(2) 0.037(2) -0.0116(18) 0.0213(19) -0.0087(17)
C5 0.062(3) 0.036(2) 0.044(2) 0.0048(19) 0.029(2) 0.002(2)
C6 0.045(2) 0.040(2) 0.044(2) 0.0102(19) 0.022(2) 0.0110(19)
C7 0.0201(17) 0.0267(17) 0.0301(17) -0.0002(15) 0.0077(14) 0.0032(13)
C8 0.0266(19) 0.0286(18) 0.0334(19) 0.0017(15) 0.0051(16) 0.0036(15)
C9 0.031(2) 0.0291(19) 0.044(2) 0.0043(17) 0.0091(17) 0.0069(16)
C10 0.0217(18) 0.0218(17) 0.059(3) -0.0054(18) 0.0110(18) -0.0022(14)
C11 0.029(2) 0.034(2) 0.045(2) -0.0146(18) 0.0049(17) -0.0025(16)
C12 0.037(2) 0.0291(19) 0.0286(19) -0.0033(15) 0.0099(17) 0.0018(15)
C13 0.0277(19) 0.0246(17) 0.0255(17) -0.0020(14) 0.0044(14) 0.0005(14)
C14 0.0264(18) 0.0256(17) 0.0224(16) -0.0019(13) 0.0085(14) -0.0031(13)
C15 0.030(2) 0.035(2) 0.052(3) -0.0007(19) 0.0150(19) 0.0034(16)
C16 0.041(2) 0.033(2) 0.0271(18) 0.0064(16) 0.0032(16) -0.0030(17)
C17 0.0260(18) 0.0266(17) 0.0197(15) 0.0025(14) 0.0048(13) 0.0011(14)
C18 0.0267(19) 0.0338(19) 0.0302(18) -0.0024(16) 0.0068(15) -0.0047(15)
C19 0.027(2) 0.046(2) 0.0287(18) 0.0030(17) 0.0056(15) -0.0048(17)
C20 0.039(2) 0.036(2) 0.0329(19) 0.0000(17) 0.0170(17) 0.0054(17)
C21 0.044(2) 0.031(2) 0.035(2) -0.0106(17) 0.0158(18) -0.0034(17)
C22 0.034(2) 0.0300(19) 0.0284(18) -0.0050(15) 0.0108(16) -0.0090(15)
C23 0.0282(19) 0.0303(18) 0.0285(17) 0.0050(16) 0.0134(15) 0.0036(15)
C24 0.029(2) 0.039(2) 0.0299(18) 0.0061(17) 0.0069(15) -0.0024(16)
C25 0.032(2) 0.052(3) 0.031(2) 0.0133(19) 0.0065(17) -0.0012(18)
C26 0.036(2) 0.039(2) 0.048(2) 0.020(2) 0.0141(19) 0.0113(18)
C27 0.053(3) 0.029(2) 0.050(3) -0.0011(19) 0.011(2) 0.0028(19)
C28 0.047(3) 0.0283(19) 0.037(2) 0.0018(17) 0.0076(19) 0.0057(17)
C29 0.0296(19) 0.0230(16) 0.0225(15) -0.0001(14) 0.0049(14) 0.0014(14)
C30 0.031(2) 0.0267(17) 0.0247(17) -0.0009(14) 0.0042(15) 0.0027(15)
C31 0.042(2) 0.0297(19) 0.0294(18) 0.0001(16) 0.0103(17) 0.0070(16)
C32 0.033(2) 0.041(2) 0.059(3) -0.002(2) 0.009(2) -0.0013(18)

loop_
_atom_type_symbol
_atom_type_description
_atom_type_scat_dispersion_real
_atom_type_scat_dispersion_imag
_atom_type_scat_source
C C 0.0033 0.0016 'International Tables Vol C Tables 4.2.6.8 and 6.1.1.4'
H H 0.0000 0.0000 'International Tables Vol C Tables 4.2.6.8 and 6.1.1.4'
Cu Cu 0.3201 1.2651 'International Tables Vol C Tables 4.2.6.8 and 6.1.1.4'
I I -0.4742 1.8119 'International Tables Vol C Tables 4.2.6.8 and 6.1.1.4'
O O 0.0106 0.0060 'International Tables Vol C Tables 4.2.6.8 and 6.1.1.4'
P P 0.1023 0.0942 'International Tables Vol C Tables 4.2.6.8 and 6.1.1.4'
Si Si 0.0817 0.0704 'International Tables Vol C Tables 4.2.6.8 and 6.1.1.4'

loop_
_geom_angle_atom_site_label_1
_geom_angle_atom_site_label_2
_geom_angle_atom_site_label_3
_geom_angle
_geom_angle_site_symmetry_1
_geom_angle_site_symmetry_3
Cu1 I1 Cu2 72.039(15) 2 .
Cu1 I1 Cu1 67.156(17) 2 .
Cu2 I1 Cu1 67.611(15) . .
Cu2 I2 Cu1 67.888(15) . .
Cu2 I2 Cu2 75.424(17) . 2
Cu1 I2 Cu2 69.943(14) . 2
P1 Cu1 I1 115.08(3) . 2
P1 Cu1 I1 110.19(3) . .
I1 Cu1 I1 108.360(17) 2 .
P1 Cu1 I2 106.98(3) . .
I1 Cu1 I2 106.329(17) 2 .
I1 Cu1 I2 109.752(17) . .
P1 Cu1 Cu1 150.07(3) . 2
I1 Cu1 Cu1 56.748(15) 2 2
I1 Cu1 Cu1 56.097(15) . 2
I2 Cu1 Cu1 102.873(10) . 2
P1 Cu1 Cu2 134.65(3) . .
I1 Cu1 Cu2 110.147(17) 2 .
I1 Cu1 Cu2 55.975(14) . .
I2 Cu1 Cu2 55.265(14) . .
Cu1 Cu1 Cu2 63.789(15) 2 .
P2 Cu2 I2 116.20(3) 2 .
P2 Cu2 I1 116.70(3) 2 .
I2 Cu2 I1 111.716(18) . .
P2 Cu2 I2 105.73(3) 2 2
I2 Cu2 I2 100.239(17) . 2
I1 Cu2 I2 103.723(16) . 2
P2 Cu2 Cu1 154.00(3) 2 .
I2 Cu2 Cu1 56.846(14) . .
I1 Cu2 Cu1 56.414(14) . .
I2 Cu2 Cu1 100.244(16) 2 .
C7 P1 C13 104.10(16) . .
C7 P1 C1 105.04(16) . .
C13 P1 C1 102.16(16) . .
C7 P1 Cu1 116.28(12) . .
C13 P1 Cu1 113.21(12) . .
C1 P1 Cu1 114.53(12) . .
C23 P2 C17 103.21(15) . .
C23 P2 C29 105.85(16) . .
C17 P2 C29 101.60(16) . .
C23 P2 Cu2 115.62(12) . 2
C17 P2 Cu2 118.81(12) . 2
C29 P2 Cu2 110.16(12) . 2
O1 Si1 C15 110.16(17) . .
O1 Si1 C16 105.27(16) . .
C15 Si1 C16 111.22(19) . .
O1 Si1 C14 108.99(15) . .
C15 Si1 C14 110.11(18) . .
C16 Si1 C14 110.97(17) . .
O1 Si2 C32 109.79(18) . .
O1 Si2 C31 106.33(16) . .
C32 Si2 C31 110.70(19) . .
O1 Si2 C30 109.22(15) . .
C32 Si2 C30 110.0(2) . .
C31 Si2 C30 110.69(17) . .
Si2 O1 Si1 146.49(18) . .
C2 C1 C6 118.4(3) . .
C2 C1 P1 117.9(3) . .
C6 C1 P1 123.8(3) . .
C1 C2 C3 120.3(4) . .
C1 C2 H2 119.9 . .
C3 C2 H2 119.9 . .
C4 C3 C2 121.4(4) . .
C4 C3 H3 119.3 . .
C2 C3 H3 119.3 . .
C5 C4 C3 118.6(4) . .
C5 C4 H4 120.7 . .
C3 C4 H4 120.7 . .
C4 C5 C6 121.2(4) . .
C4 C5 H5 119.4 . .
C6 C5 H5 119.4 . .
C5 C6 C1 120.2(4) . .
C5 C6 H6 119.9 . .
C1 C6 H6 119.9 . .
C12 C7 C8 118.4(3) . .
C12 C7 P1 118.6(3) . .
C8 C7 P1 123.0(3) . .
C9 C8 C7 120.7(4) . .
C9 C8 H8 119.6 . .
C7 C8 H8 119.6 . .
C10 C9 C8 119.6(4) . .
C10 C9 H9 120.2 . .
C8 C9 H9 120.2 . .
C11 C10 C9 120.2(3) . .
C11 C10 H10 119.9 . .
C9 C10 H10 119.9 . .
C10 C11 C12 120.5(4) . .
C10 C11 H11 119.7 . .
C12 C11 H11 119.7 . .
C11 C12 C7 120.5(3) . .
C11 C12 H12 119.8 . .
C7 C12 H12 119.8 . .
C14 C13 P1 112.6(2) . .
C14 C13 H13A 109.1 . .
P1 C13 H13A 109.1 . .
C14 C13 H13B 109.1 . .
P1 C13 H13B 109.1 . .
H13A C13 H13B 107.8 . .
C13 C14 Si1 114.4(2) . .
C13 C14 H14A 108.7 . .
Si1 C14 H14A 108.7 . .
C13 C14 H14B 108.7 . .
Si1 C14 H14B 108.7 . .
H14A C14 H14B 107.6 . .
Si1 C15 H15A 109.5 . .
Si1 C15 H15B 109.5 . .
H15A C15 H15B 109.5 . .
Si1 C15 H15C 109.5 . .
H15A C15 H15C 109.5 . .
H15B C15 H15C 109.5 . .
Si1 C16 H16A 109.5 . .
Si1 C16 H16B 109.5 . .
H16A C16 H16B 109.5 . .
Si1 C16 H16C 109.5 . .
H16A C16 H16C 109.5 . .
H16B C16 H16C 109.5 . .
C18 C17 C22 119.0(3) . .
C18 C17 P2 122.2(3) . .
C22 C17 P2 118.7(3) . .
C17 C18 C19 120.4(3) . .
C17 C18 H18 119.8 . .
C19 C18 H18 119.8 . .
C20 C19 C18 120.2(4) . .
C20 C19 H19 119.9 . .
C18 C19 H19 119.9 . .
C21 C20 C19 120.0(4) . .
C21 C20 H20 120.0 . .
C19 C20 H20 120.0 . .
C20 C21 C22 120.4(3) . .
C20 C21 H21 119.8 . .
C22 C21 H21 119.8 . .
C21 C22 C17 119.9(3) . .
C21 C22 H22 120.0 . .
C17 C22 H22 120.0 . .
C28 C23 C24 118.8(4) . .
C28 C23 P2 123.2(3) . .
C24 C23 P2 118.0(3) . .
C23 C24 C25 120.1(4) . .
C23 C24 H24 119.9 . .
C25 C24 H24 119.9 . .
C26 C25 C24 120.1(4) . .
C26 C25 H25 119.9 . .
C24 C25 H25 119.9 . .
C25 C26 C27 120.7(4) . .
C25 C26 H26 119.6 . .
C27 C26 H26 119.6 . .
C26 C27 C28 119.7(4) . .
C26 C27 H27 120.2 . .
C28 C27 H27 120.2 . .
C27 C28 C23 120.5(4) . .
C27 C28 H28 119.7 . .
C23 C28 H28 119.7 . .
C30 C29 P2 110.0(2) . .
C30 C29 H29A 109.7 . .
P2 C29 H29A 109.7 . .
C30 C29 H29B 109.7 . .
P2 C29 H29B 109.7 . .
H29A C29 H29B 108.2 . .
C29 C30 Si2 115.0(2) . .
C29 C30 H30A 108.5 . .
Si2 C30 H30A 108.5 . .
C29 C30 H30B 108.5 . .
Si2 C30 H30B 108.5 . .
H30A C30 H30B 107.5 . .
Si2 C31 H31A 109.5 . .
Si2 C31 H31B 109.5 . .
H31A C31 H31B 109.5 . .
Si2 C31 H31C 109.5 . .
H31A C31 H31C 109.5 . .
H31B C31 H31C 109.5 . .
Si2 C32 H32A 109.5 . .
Si2 C32 H32B 109.5 . .
H32A C32 H32B 109.5 . .
Si2 C32 H32C 109.5 . .
H32A C32 H32C 109.5 . .
H32B C32 H32C 109.5 . .

loop_
_geom_bond_atom_site_label_1
_geom_bond_atom_site_label_2
_geom_bond_distance
_geom_bond_site_symmetry_2
I1 Cu1 2.6723(5) 2
I1 Cu2 2.6788(5) .
I1 Cu1 2.6926(5) .
I2 Cu2 2.6509(5) .
I2 Cu1 2.7006(5) .
I2 Cu2 2.7881(5) 2
Cu1 P1 2.2512(10) .
Cu1 I1 2.6723(5) 2
Cu1 Cu1 2.9672(9) 2
Cu1 Cu2 2.9885(7) .
Cu2 P2 2.2531(10) 2
Cu2 I2 2.7881(5) 2
P1 C7 1.832(4) .
P1 C13 1.832(4) .
P1 C1 1.838(4) .
P2 C23 1.828(4) .
P2 C17 1.833(4) .
P2 C29 1.835(3) .
P2 Cu2 2.2531(10) 2
Si1 O1 1.641(3) .
Si1 C15 1.850(4) .
Si1 C16 1.859(4) .
Si1 C14 1.885(4) .
Si2 O1 1.633(3) .
Si2 C32 1.854(4) .
Si2 C31 1.862(4) .
Si2 C30 1.873(4) .
C1 C2 1.381(5) .
C1 C6 1.400(5) .
C2 C3 1.388(5) .
C2 H2 0.9500 .
C3 C4 1.374(6) .
C3 H3 0.9500 .
C4 C5 1.370(6) .
C4 H4 0.9500 .
C5 C6 1.386(6) .
C5 H5 0.9500 .
C6 H6 0.9500 .
C7 C12 1.394(5) .
C7 C8 1.395(5) .
C8 C9 1.388(5) .
C8 H8 0.9500 .
C9 C10 1.384(5) .
C9 H9 0.9500 .
C10 C11 1.369(6) .
C10 H10 0.9500 .
C11 C12 1.382(5) .
C11 H11 0.9500 .
C12 H12 0.9500 .
C13 C14 1.534(5) .
C13 H13A 0.9900 .
C13 H13B 0.9900 .
C14 H14A 0.9900 .
C14 H14B 0.9900 .
C15 H15A 0.9800 .
C15 H15B 0.9800 .
C15 H15C 0.9800 .
C16 H16A 0.9800 .
C16 H16B 0.9800 .
C16 H16C 0.9800 .
C17 C18 1.388(5) .
C17 C22 1.397(5) .
C18 C19 1.393(5) .
C18 H18 0.9500 .
C19 C20 1.377(5) .
C19 H19 0.9500 .
C20 C21 1.377(5) .
C20 H20 0.9500 .
C21 C22 1.394(5) .
C21 H21 0.9500 .
C22 H22 0.9500 .
C23 C28 1.392(5) .
C23 C24 1.392(5) .
C24 C25 1.398(5) .
C24 H24 0.9500 .
C25 C26 1.363(6) .
C25 H25 0.9500 .
C26 C27 1.378(6) .
C26 H26 0.9500 .
C27 C28 1.392(5) .
C27 H27 0.9500 .
C28 H28 0.9500 .
C29 C30 1.531(5) .
C29 H29A 0.9900 .
C29 H29B 0.9900 .
C30 H30A 0.9900 .
C30 H30B 0.9900 .
C31 H31A 0.9800 .
C31 H31B 0.9800 .
C31 H31C 0.9800 .
C32 H32A 0.9800 .
C32 H32B 0.9800 .
C32 H32C 0.9800 .
